data_7236007
loop_
_publ_author_name
'Jiang, Xiang'
'Kou, Hui-Zhong'

_publ_section_title
;
 Toward a robust porous coordination polymer: the inhibition of mutual
 movement between interpenetrating sub-networks by introduction of
 multiple C--H&#x22EF;\p interactions
;
_journal_issue 108
_journal_name_full 'RSC Advances'
_journal_page_first 89052
_journal_paper_doi 10.1039/C5RA18848B
_journal_volume 5
_journal_year 2015
_chemical_formula_moiety 'C57 H76 N12 Ni2 O8, 10(H2 O)'
_chemical_formula_sum 'C57 H96 N12 Ni2 O18'
_chemical_formula_weight 1354.87
_space_group_crystal_system tetragonal
_space_group_IT_number 117
_space_group_name_Hall 'P -4 -2ab'
_space_group_name_H-M_alt 'P -4 b 2'
_atom_sites_solution_hydrogens mixed
_audit_creation_method SHELXL-2014/7
_audit_update_record
;
2015-10-10 deposited with the CCDC.
2015-10-15 downloaded from the CCDC.
;
_cell_angle_alpha 90
_cell_angle_beta 90
_cell_angle_gamma 90
_cell_formula_units_Z 2
_cell_length_a 17.173(5)
_cell_length_b 17.173(5)
_cell_length_c 11.406(5)
_cell_measurement_reflns_used 4725
_cell_measurement_temperature 100(2)
_cell_measurement_theta_max 24.20
_cell_measurement_theta_min 2.37
_cell_volume 3364(2)
_computing_cell_refinement 'Bruker SMART'
_computing_data_collection 'Bruker SMART'
_computing_data_reduction 'Bruker SAINT'
_computing_molecular_graphics 'Diamond 3.2'
_computing_publication_material 'Diamond 3.2'
_computing_structure_refinement 'SHELXL-2014/7 (Sheldrick, 2014)'
_computing_structure_solution 'SHELXL-2014/7 (Sheldrick, 2014)'
_diffrn_ambient_temperature 100(2)
_diffrn_measured_fraction_theta_full 1.000
_diffrn_measured_fraction_theta_max 0.997
_diffrn_measurement_device_type 'CCD area detector'
_diffrn_measurement_method 'phi and omega scans'
_diffrn_radiation_source 'sealed tube'
_diffrn_radiation_type MoK\a
_diffrn_radiation_wavelength 0.71073
_diffrn_reflns_av_R_equivalents 0.0575
_diffrn_reflns_av_unetI/netI 0.0482
_diffrn_reflns_Laue_measured_fraction_full 1.000
_diffrn_reflns_Laue_measured_fraction_max 0.997
_diffrn_reflns_limit_h_max 22
_diffrn_reflns_limit_h_min -20
_diffrn_reflns_limit_k_max 22
_diffrn_reflns_limit_k_min -20
_diffrn_reflns_limit_l_max 15
_diffrn_reflns_limit_l_min -15
_diffrn_reflns_number 22735
_diffrn_reflns_point_group_measured_fraction_full 1.000
_diffrn_reflns_point_group_measured_fraction_max 0.996
_diffrn_reflns_theta_full 25.242
_diffrn_reflns_theta_max 28.451
_diffrn_reflns_theta_min 1.677
_exptl_absorpt_coefficient_mu 0.635
_exptl_absorpt_correction_T_max 0.7457
_exptl_absorpt_correction_T_min 0.6825
_exptl_absorpt_correction_type multi-scan
_exptl_absorpt_process_details 'SADABS (Bruker, 2000)'
_exptl_crystal_colour purple
_exptl_crystal_density_diffrn 1.338
_exptl_crystal_description block
_exptl_crystal_F_000 1444
_exptl_crystal_size_max 0.500
_exptl_crystal_size_mid 0.210
_exptl_crystal_size_min 0.100
_refine_diff_density_max 0.877
_refine_diff_density_min -0.430
_refine_diff_density_rms 0.082
_refine_ls_abs_structure_details
;
 Flack x determined using 1189 quotients [(I+)-(I-)]/[(I+)+(I-)]
 (Parsons, Flack and Wagner, Acta Cryst. B69 (2013) 249-259).
;
_refine_ls_abs_structure_Flack 0.025(8)
_refine_ls_extinction_method none
_refine_ls_goodness_of_fit_ref 1.064
_refine_ls_hydrogen_treatment constr
_refine_ls_matrix_type full
_refine_ls_number_parameters 202
_refine_ls_number_reflns 4240
_refine_ls_number_restraints 0
_refine_ls_restrained_S_all 1.064
_refine_ls_R_factor_all 0.0775
_refine_ls_R_factor_gt 0.0546
_refine_ls_shift/su_max 0.001
_refine_ls_shift/su_mean 0.000
_refine_ls_structure_factor_coef Fsqd
_refine_ls_weighting_details 'w=1/[\s^2^(Fo^2^)+(0.0931P)^2^+0.6490P] where P=(Fo^2^+2Fc^2^)/3'
_refine_ls_weighting_scheme calc
_refine_ls_wR_factor_gt 0.1452
_refine_ls_wR_factor_ref 0.1590
_reflns_Friedel_coverage 0.823
_reflns_Friedel_fraction_full 1.000
_reflns_Friedel_fraction_max 0.996
_reflns_number_gt 3223
_reflns_number_total 4240
_reflns_threshold_expression 'I > 2\s(I)'
_cod_data_source_file c5ra18848b2.cif
_cod_data_source_block 2
_cod_database_code 7236007
_shelx_shelxl_version_number 2014/7
_shelx_space_group_comment
;
The symmetry employed for this shelxl refinement is uniquely defined
by the following loop, which should always be used as a source of
symmetry information in preference to the above space-group names.
They are only intended as comments.
;
_shelx_estimated_absorpt_t_min 0.742
_shelx_estimated_absorpt_t_max 0.939

loop_
_space_group_symop_operation_xyz
'x, y, z'
'y, -x, -z'
'-x, -y, z'
'-y, x, -z'
'-x+1/2, y+1/2, z'
'y+1/2, x+1/2, -z'
'x+1/2, -y+1/2, z'
'-y+1/2, -x+1/2, -z'

loop_
_atom_site_label
_atom_site_type_symbol
_atom_site_fract_x
_atom_site_fract_y
_atom_site_fract_z
_atom_site_U_iso_or_equiv
_atom_site_adp_type
_atom_site_occupancy
_atom_site_site_symmetry_order
_atom_site_calc_flag
_atom_site_refinement_flags_posn
_atom_site_refinement_flags_adp
_atom_site_refinement_flags_occupancy
Ni1 Ni 0.81853(3) 0.68147(3) 0.0000 0.0326(3) Uani 1 2 d S T P
O1 O 0.7514(2) 0.6177(2) 0.1177(3) 0.0389(8) Uani 1 1 d . . .
O2 O 0.8300(2) 0.5424(2) 0.2258(4) 0.0449(10) Uani 1 1 d . . .
N1 N 0.7079(3) 0.5729(3) -0.1747(5) 0.0503(13) Uani 1 1 d . . .
N2 N 0.8418(3) 0.5822(2) -0.0936(4) 0.0329(9) Uani 1 1 d . . .
H2 H 0.8656 0.5987 -0.1697 0.039 Uiso 1 1 d R U .
N3 N 0.7149(3) 0.7055(3) -0.0973(5) 0.0458(12) Uani 1 1 d . . .
C1 C 0.5000 0.5000 0.5000 0.0272(16) Uani 1 4 d S T P
C2 C 0.5717(3) 0.5147(3) 0.4207(4) 0.0262(9) Uani 1 1 d . . .
C3 C 0.5625(3) 0.5630(3) 0.3233(4) 0.0321(10) Uani 1 1 d . . .
H3 H 0.5125 0.5838 0.3061 0.038 Uiso 1 1 calc R U .
C4 C 0.6234(3) 0.5808(3) 0.2526(4) 0.0317(10) Uani 1 1 d . . .
H4 H 0.6161 0.6146 0.1875 0.038 Uiso 1 1 calc R U .
C5 C 0.6973(3) 0.5495(3) 0.2755(5) 0.0307(10) Uani 1 1 d . . .
C6 C 0.7055(3) 0.5004(3) 0.3705(4) 0.0314(10) Uani 1 1 d . . .
H6 H 0.7550 0.4780 0.3864 0.038 Uiso 1 1 calc R U .
C7 C 0.6441(3) 0.4832(3) 0.4419(4) 0.0300(10) Uani 1 1 d . . .
H7 H 0.6514 0.4493 0.5069 0.036 Uiso 1 1 calc R U .
C8 C 0.7653(3) 0.5708(3) 0.2004(5) 0.0367(11) Uani 1 1 d . . .
C9 C 0.6775(3) 0.7637(4) -0.0215(7) 0.0553(19) Uani 1 1 d . . .
H9A H 0.6532 0.7373 0.0464 0.066 Uiso 1 1 calc R U .
H9B H 0.6360 0.7907 -0.0658 0.066 Uiso 1 1 calc R U .
C10 C 0.7208(4) 0.7362(4) -0.2190(6) 0.0525(16) Uani 1 1 d . . .
H10A H 0.7529 0.7840 -0.2183 0.063 Uiso 1 1 calc R U .
H10B H 0.6680 0.7506 -0.2466 0.063 Uiso 1 1 calc R U .
C11 C 0.7566(4) 0.6779(3) -0.3063(6) 0.0498(15) Uani 1 1 d . . .
H11A H 0.7503 0.6981 -0.3870 0.060 Uiso 1 1 calc R U .
H11B H 0.8130 0.6728 -0.2904 0.060 Uiso 1 1 calc R U .
C12 C 0.7189(4) 0.5992(4) -0.2978(6) 0.0554(17) Uani 1 1 d . . .
H12A H 0.6676 0.6009 -0.3373 0.067 Uiso 1 1 calc R U .
H12B H 0.7516 0.5607 -0.3397 0.067 Uiso 1 1 calc R U .
C13 C 0.7729(3) 0.5327(3) -0.1221(5) 0.0406(12) Uani 1 1 d . . .
H13A H 0.7898 0.4909 -0.1762 0.049 Uiso 1 1 calc R U .
H13B H 0.7547 0.5075 -0.0491 0.049 Uiso 1 1 calc R U .
C14 C 0.6701(3) 0.6308(4) -0.1053(6) 0.0481(15) Uani 1 1 d . . .
H14A H 0.6620 0.6101 -0.0253 0.058 Uiso 1 1 calc R U .
H14B H 0.6182 0.6418 -0.1394 0.058 Uiso 1 1 calc R U .
C15 C 0.9020(3) 0.5404(3) -0.0272(4) 0.0311(11) Uani 1 1 d . . .
H15A H 0.9301 0.5044 -0.0801 0.037 Uiso 1 1 calc R U .
H15B H 0.8772 0.5092 0.0355 0.037 Uiso 1 1 calc R U .
O1W O 0.9330(6) 0.5502(4) 0.6173(6) 0.137(3) Uani 1 1 d . . .
O2W O 0.6034(6) 0.9037(6) 0.7124(9) 0.161(3) Uani 1 1 d . . .
O3W O 0.6637(6) 0.8363(6) 0.5000 0.278(14) Uani 1 2 d S T P

loop_
_atom_site_aniso_label
_atom_site_aniso_U_11
_atom_site_aniso_U_22
_atom_site_aniso_U_33
_atom_site_aniso_U_23
_atom_site_aniso_U_13
_atom_site_aniso_U_12
Ni1 0.0270(3) 0.0270(3) 0.0439(5) 0.0086(3) 0.0086(3) -0.0024(3)
O1 0.0302(18) 0.038(2) 0.0482(19) 0.0109(17) 0.0084(17) -0.0044(14)
O2 0.0264(18) 0.056(2) 0.053(2) 0.014(2) 0.0038(17) -0.0011(17)
N1 0.040(3) 0.049(3) 0.062(3) 0.020(3) -0.018(2) -0.014(2)
N2 0.031(2) 0.029(2) 0.039(2) 0.0063(18) -0.0055(18) -0.0067(16)
N3 0.034(2) 0.042(3) 0.061(3) 0.023(2) 0.003(2) 0.001(2)
C1 0.026(2) 0.026(2) 0.031(4) 0.000 0.000 0.000
C2 0.027(2) 0.023(2) 0.028(2) -0.0034(18) 0.0003(18) -0.0025(17)
C3 0.025(2) 0.035(3) 0.036(2) -0.001(2) -0.002(2) 0.0004(18)
C4 0.029(2) 0.036(3) 0.030(2) 0.003(2) -0.001(2) -0.002(2)
C5 0.028(2) 0.026(2) 0.038(3) -0.004(2) 0.004(2) -0.0054(18)
C6 0.027(2) 0.029(2) 0.039(2) -0.003(2) -0.004(2) -0.0008(19)
C7 0.033(3) 0.023(2) 0.034(2) 0.0006(18) -0.002(2) -0.0013(17)
C8 0.030(3) 0.037(3) 0.043(3) 0.005(2) 0.002(2) -0.004(2)
C9 0.038(3) 0.057(3) 0.071(5) 0.030(4) 0.012(3) 0.014(2)
C10 0.040(3) 0.055(4) 0.063(4) 0.030(3) 0.001(3) 0.004(3)
C11 0.051(4) 0.050(4) 0.049(3) 0.019(3) -0.009(3) -0.005(3)
C12 0.052(4) 0.057(4) 0.057(4) 0.019(3) -0.022(3) -0.012(3)
C13 0.038(3) 0.036(3) 0.048(3) 0.013(2) -0.008(2) -0.014(2)
C14 0.029(3) 0.053(4) 0.062(4) 0.025(3) -0.003(3) -0.004(2)
C15 0.030(2) 0.028(2) 0.035(3) 0.0004(19) -0.0009(19) -0.0015(19)
O1W 0.231(10) 0.070(4) 0.109(5) -0.019(4) 0.061(6) 0.013(5)
O2W 0.146(8) 0.155(9) 0.181(9) -0.007(8) -0.026(8) -0.019(6)
O3W 0.253(13) 0.253(13) 0.33(2) 0.219(16) 0.219(16) 0.130(15)

loop_
_atom_type_symbol
_atom_type_description
_atom_type_scat_dispersion_real
_atom_type_scat_dispersion_imag
_atom_type_scat_source
C C 0.0033 0.0016 'International Tables Vol C Tables 4.2.6.8 and 6.1.1.4'
H H 0.0000 0.0000 'International Tables Vol C Tables 4.2.6.8 and 6.1.1.4'
N N 0.0061 0.0033 'International Tables Vol C Tables 4.2.6.8 and 6.1.1.4'
Ni Ni 0.3393 1.1124 'International Tables Vol C Tables 4.2.6.8 and 6.1.1.4'
O O 0.0106 0.0060 'International Tables Vol C Tables 4.2.6.8 and 6.1.1.4'

loop_
_geom_angle_atom_site_label_1
_geom_angle_atom_site_label_2
_geom_angle_atom_site_label_3
_geom_angle
_geom_angle_site_symmetry_1
_geom_angle_site_symmetry_3
N2 Ni1 N2 87.0(2) 8_665 .
N2 Ni1 O1 90.37(16) 8_665 8_665
N2 Ni1 O1 91.26(16) . 8_665
N2 Ni1 O1 91.27(16) 8_665 .
N2 Ni1 O1 90.37(16) . .
O1 Ni1 O1 177.8(2) 8_665 .
N2 Ni1 N3 93.01(19) 8_665 8_665
N2 Ni1 N3 179.8(2) . 8_665
O1 Ni1 N3 88.58(16) 8_665 8_665
O1 Ni1 N3 89.79(16) . 8_665
N2 Ni1 N3 179.8(2) 8_665 .
N2 Ni1 N3 93.01(19) . .
O1 Ni1 N3 89.79(16) 8_665 .
O1 Ni1 N3 88.58(17) . .
N3 Ni1 N3 87.0(3) 8_665 .
C8 O1 Ni1 135.4(3) . .
C14 N1 C13 117.1(5) . .
C14 N1 C12 111.8(5) . .
C13 N1 C12 116.0(5) . .
C15 N2 C13 113.1(4) . .
C15 N2 Ni1 106.0(3) . .
C13 N2 Ni1 115.6(4) . .
C15 N2 H2 107.3 . .
C13 N2 H2 107.2 . .
Ni1 N2 H2 107.3 . .
C9 N3 C10 109.8(5) . .
C9 N3 C14 113.2(5) . .
C10 N3 C14 106.3(5) . .
C9 N3 Ni1 100.9(4) . .
C10 N3 Ni1 119.8(4) . .
C14 N3 Ni1 107.1(3) . .
C2 C1 C2 108.5(3) . 3_665
C2 C1 C2 109.96(17) . 4_656
C2 C1 C2 109.96(17) 3_665 4_656
C2 C1 C2 109.96(17) . 2_566
C2 C1 C2 109.96(17) 3_665 2_566
C2 C1 C2 108.5(3) 4_656 2_566
C7 C2 C3 118.4(4) . .
C7 C2 C1 123.5(4) . .
C3 C2 C1 118.1(4) . .
C4 C3 C2 121.3(4) . .
C4 C3 H3 119.4 . .
C2 C3 H3 119.4 . .
C3 C4 C5 120.0(5) . .
C3 C4 H4 120.0 . .
C5 C4 H4 120.0 . .
C6 C5 C4 118.3(4) . .
C6 C5 C8 121.3(4) . .
C4 C5 C8 120.4(5) . .
C7 C6 C5 121.4(5) . .
C7 C6 H6 119.3 . .
C5 C6 H6 119.3 . .
C6 C7 C2 120.5(5) . .
C6 C7 H7 119.7 . .
C2 C7 H7 119.7 . .
O2 C8 O1 126.3(5) . .
O2 C8 C5 117.9(5) . .
O1 C8 C5 115.8(5) . .
N3 C9 C9 110.7(4) . 8_665
N3 C9 H9A 109.5 . .
C9 C9 H9A 109.5 8_665 .
N3 C9 H9B 109.5 . .
C9 C9 H9B 109.5 8_665 .
H9A C9 H9B 108.1 . .
N3 C10 C11 113.6(5) . .
N3 C10 H10A 108.8 . .
C11 C10 H10A 108.8 . .
N3 C10 H10B 108.8 . .
C11 C10 H10B 108.8 . .
H10A C10 H10B 107.7 . .
C12 C11 C10 111.8(6) . .
C12 C11 H11A 109.3 . .
C10 C11 H11A 109.3 . .
C12 C11 H11B 109.3 . .
C10 C11 H11B 109.3 . .
H11A C11 H11B 107.9 . .
N1 C12 C11 112.9(6) . .
N1 C12 H12A 109.0 . .
C11 C12 H12A 109.0 . .
N1 C12 H12B 109.0 . .
C11 C12 H12B 109.0 . .
H12A C12 H12B 107.8 . .
N1 C13 N2 115.5(4) . .
N1 C13 H13A 108.4 . .
N2 C13 H13A 108.4 . .
N1 C13 H13B 108.4 . .
N2 C13 H13B 108.4 . .
H13A C13 H13B 107.5 . .
N1 C14 N3 113.3(5) . .
N1 C14 H14A 108.9 . .
N3 C14 H14A 108.9 . .
N1 C14 H14B 108.9 . .
N3 C14 H14B 108.9 . .
H14A C14 H14B 107.7 . .
N2 C15 C15 110.4(3) . 8_665
N2 C15 H15A 109.6 . .
C15 C15 H15A 109.6 8_665 .
N2 C15 H15B 109.6 . .
C15 C15 H15B 109.6 8_665 .
H15A C15 H15B 108.1 . .

loop_
_geom_bond_atom_site_label_1
_geom_bond_atom_site_label_2
_geom_bond_distance
_geom_bond_site_symmetry_2
Ni1 N2 2.050(4) 8_665
Ni1 N2 2.050(4) .
Ni1 O1 2.082(3) 8_665
Ni1 O1 2.082(3) .
Ni1 N3 2.137(5) 8_665
Ni1 N3 2.137(5) .
O1 C8 1.263(6) .
O2 C8 1.248(6) .
N1 C14 1.427(9) .
N1 C13 1.443(7) .
N1 C12 1.487(8) .
N2 C15 1.469(6) .
N2 C13 1.493(6) .
N2 H2 1.0000 .
N3 C9 1.468(9) .
N3 C10 1.488(8) .
N3 C14 1.499(8) .
C1 C2 1.549(5) .
C1 C2 1.549(5) 3_665
C1 C2 1.549(5) 4_656
C1 C2 1.549(5) 2_566
C2 C7 1.377(7) .
C2 C3 1.396(7) .
C3 C4 1.357(7) .
C3 H3 0.9500 .
C4 C5 1.402(7) .
C4 H4 0.9500 .
C5 C6 1.380(7) .
C5 C8 1.494(7) .
C6 C7 1.365(7) .
C6 H6 0.9500 .
C7 H7 0.9500 .
C9 C9 1.510(14) 8_665
C9 H9A 0.9900 .
C9 H9B 0.9900 .
C10 C11 1.540(9) .
C10 H10A 0.9900 .
C10 H10B 0.9900 .
C11 C12 1.501(8) .
C11 H11A 0.9900 .
C11 H11B 0.9900 .
C12 H12A 0.9900 .
C12 H12B 0.9900 .
C13 H13A 0.9900 .
C13 H13B 0.9900 .
C14 H14A 0.9900 .
C14 H14B 0.9900 .
C15 C15 1.530(9) 8_665
C15 H15A 0.9900 .
C15 H15B 0.9900 .

loop_
_geom_torsion_atom_site_label_1
_geom_torsion_atom_site_label_2
_geom_torsion_atom_site_label_3
_geom_torsion_atom_site_label_4
_geom_torsion
_geom_torsion_site_symmetry_1
_geom_torsion_site_symmetry_4
C2 C1 C2 C7 -137.4(5) 3_665 .
C2 C1 C2 C7 102.3(5) 4_656 .
C2 C1 C2 C7 -17.1(4) 2_566 .
C2 C1 C2 C3 43.3(3) 3_665 .
C2 C1 C2 C3 -77.0(3) 4_656 .
C2 C1 C2 C3 163.6(4) 2_566 .
C7 C2 C3 C4 -1.9(7) . .
C1 C2 C3 C4 177.4(4) . .
C2 C3 C4 C5 1.1(7) . .
C3 C4 C5 C6 0.4(7) . .
C3 C4 C5 C8 -178.1(5) . .
C4 C5 C6 C7 -1.0(7) . .
C8 C5 C6 C7 177.4(5) . .
C5 C6 C7 C2 0.2(7) . .
C3 C2 C7 C6 1.3(7) . .
C1 C2 C7 C6 -178.0(4) . .
Ni1 O1 C8 O2 -9.0(9) . .
Ni1 O1 C8 C5 169.6(3) . .
C6 C5 C8 O2 0.4(8) . .
C4 C5 C8 O2 178.8(5) . .
C6 C5 C8 O1 -178.3(5) . .
C4 C5 C8 O1 0.1(7) . .
C10 N3 C9 C9 -83.6(7) . 8_665
C14 N3 C9 C9 157.9(6) . 8_665
Ni1 N3 C9 C9 43.8(7) . 8_665
C9 N3 C10 C11 -177.9(5) . .
C14 N3 C10 C11 -55.1(6) . .
Ni1 N3 C10 C11 66.2(6) . .
N3 C10 C11 C12 49.2(7) . .
C14 N1 C12 C11 50.9(7) . .
C13 N1 C12 C11 -86.9(7) . .
C10 C11 C12 N1 -44.6(7) . .
C14 N1 C13 N2 -63.9(6) . .
C12 N1 C13 N2 71.6(7) . .
C15 N2 C13 N1 172.8(5) . .
Ni1 N2 C13 N1 50.4(6) . .
C13 N1 C14 N3 76.3(6) . .
C12 N1 C14 N3 -61.0(6) . .
C9 N3 C14 N1 -177.4(5) . .
C10 N3 C14 N1 62.1(6) . .
Ni1 N3 C14 N1 -67.0(6) . .
C13 N2 C15 C15 -164.8(5) . 8_665
Ni1 N2 C15 C15 -37.2(5) . 8_665
